data_1515132
loop_
_publ_author_name
'Kilbas, Benan'
'Mirtschin, Sebastian'
'Scopelliti, Rosario'
'Severin, Kay'

_publ_section_title
;
 A solvent-responsive coordination cage
;
_journal_issue 3
_journal_name_full 'Chemical Science'
_journal_page_first 701
_journal_paper_doi 10.1039/c1sc00779c
_journal_volume 3
_journal_year 2012
_chemical_formula_moiety 'C118 H112 N4 O28 Ru4, 4(C H2 Cl2)'
_chemical_formula_sum 'C122 H120 Cl8 N4 O28 Ru4'
_chemical_formula_weight 2778.10
_chemical_name_systematic
;
?
;
_space_group_IT_number 2
_symmetry_cell_setting triclinic
_symmetry_space_group_name_Hall '-P 1'
_symmetry_space_group_name_H-M 'P -1'
_atom_sites_solution_hydrogens geom
_atom_sites_solution_primary direct
_atom_sites_solution_secondary difmap
_audit_creation_method SHELXL-97
_cell_angle_alpha 85.969(16)
_cell_angle_beta 78.367(10)
_cell_angle_gamma 87.615(16)
_cell_formula_units_Z 1
_cell_length_a 12.0083(18)
_cell_length_b 15.379(4)
_cell_length_c 20.885(3)
_cell_measurement_reflns_used 570
_cell_measurement_temperature 100(2)
_cell_measurement_theta_max 22
_cell_measurement_theta_min 3
_cell_volume 3766.9(13)
_computing_cell_refinement 'Dirax/lsq (Duisenberg & Schreurs, 1989-2000)'
_computing_data_collection 'Collect (Bruker AXS BV, 1997-2004)'
_computing_data_reduction 'EvalCCD (Duisenberg & Schreurs, 1990-2000)'
_computing_molecular_graphics 'Bruker SHELXTL'
_computing_publication_material 'Bruker SHELXTL'
_computing_structure_refinement 'SHELXL-97 (Sheldrick, 1997)'
_computing_structure_solution 'SHELXS-97 (Sheldrick, 1990)'
_diffrn_ambient_temperature 100(2)
_diffrn_measured_fraction_theta_full 0.980
_diffrn_measured_fraction_theta_max 0.980
_diffrn_measurement_device_type 'Bruker APEX II CCD'
_diffrn_measurement_method 'phi and omega scans'
_diffrn_radiation_monochromator graphite
_diffrn_radiation_source 'fine-focus sealed tube'
_diffrn_radiation_type MoK\a
_diffrn_radiation_wavelength 0.71073
_diffrn_reflns_av_R_equivalents 0.0437
_diffrn_reflns_av_sigmaI/netI 0.0373
_diffrn_reflns_limit_h_max 13
_diffrn_reflns_limit_h_min -14
_diffrn_reflns_limit_k_max 18
_diffrn_reflns_limit_k_min -18
_diffrn_reflns_limit_l_max 24
_diffrn_reflns_limit_l_min -24
_diffrn_reflns_number 59170
_diffrn_reflns_theta_full 25.03
_diffrn_reflns_theta_max 25.03
_diffrn_reflns_theta_min 3.13
_exptl_absorpt_coefficient_mu 0.596
_exptl_absorpt_correction_T_max 0.7456
_exptl_absorpt_correction_T_min 0.5120
_exptl_absorpt_correction_type multi-scan
_exptl_absorpt_process_details 'SADABS 2008, Bruker AXS, 2008'
_exptl_crystal_colour yellow
_exptl_crystal_density_diffrn 1.225
_exptl_crystal_density_method 'not measured'
_exptl_crystal_description prismatic
_exptl_crystal_F_000 1416
_exptl_crystal_size_max 0.43
_exptl_crystal_size_mid 0.32
_exptl_crystal_size_min 0.20
_platon_squeeze_details
;
;
_refine_diff_density_max 1.271
_refine_diff_density_min -1.809
_refine_diff_density_rms 0.129
_refine_ls_extinction_method none
_refine_ls_goodness_of_fit_ref 1.211
_refine_ls_hydrogen_treatment constr
_refine_ls_matrix_type full
_refine_ls_number_parameters 828
_refine_ls_number_reflns 13042
_refine_ls_number_restraints 392
_refine_ls_restrained_S_all 1.209
_refine_ls_R_factor_all 0.0977
_refine_ls_R_factor_gt 0.0904
_refine_ls_shift/su_max 0.000
_refine_ls_shift/su_mean 0.000
_refine_ls_structure_factor_coef Fsqd
_refine_ls_weighting_details 'calc w=1/[\s^2^(Fo^2^)+(0.0001P)^2^+41.4236P] where P=(Fo^2^+2Fc^2^)/3'
_refine_ls_weighting_scheme calc
_refine_ls_wR_factor_gt 0.1965
_refine_ls_wR_factor_ref 0.1993
_reflns_number_gt 11598
_reflns_number_total 13042
_reflns_threshold_expression >2sigma(I)
_cod_data_source_file c1sc00779c.txt
_cod_data_source_block bk232a
_cod_depositor_comments
;
The following automatic conversions were performed:

'_symmetry_cell_setting' value 'Triclinic' changed to 'triclinic'
according to
/usr/data/users/saulius/automatic-downloads/retrospective/RSC/lib/dictionaries/cif_core.dic
dictionary named 'cif_core.dic' version 2.4.2 from 2011-04-26.

Automatic conversion script
Id: cif_fix_values 2281 2013-09-26 08:29:07Z andrius 
;
_cod_original_cell_volume 3767.0(12)
_cod_database_code 1515132

loop_
_symmetry_equiv_pos_as_xyz
'x, y, z'
'-x, -y, -z'

loop_
_atom_site_label
_atom_site_type_symbol
_atom_site_fract_x
_atom_site_fract_y
_atom_site_fract_z
_atom_site_U_iso_or_equiv
_atom_site_adp_type
_atom_site_occupancy
_atom_site_symmetry_multiplicity
_atom_site_calc_flag
_atom_site_refinement_flags
_atom_site_disorder_assembly
_atom_site_disorder_group
Ru1 Ru 0.59416(7) 0.32748(4) 0.10873(3) 0.0392(2) Uani 1 1 d . . .
Ru2 Ru 0.69840(5) -0.09457(4) 0.34952(3) 0.02529(16) Uani 1 1 d . . .
O1 O 0.7147(5) 0.2276(3) 0.1220(2) 0.0397(14) Uani 1 1 d . . .
O2 O 0.8632(8) 0.2728(5) 0.0458(4) 0.081(3) Uani 1 1 d . . .
O3 O 0.8358(5) 0.0958(3) 0.1668(3) 0.0378(13) Uani 1 1 d . B .
O4 O 0.7793(4) -0.0218(3) 0.2652(2) 0.0265(11) Uani 1 1 d . . .
O5 O 0.9570(5) -0.0852(4) 0.2487(3) 0.0494(16) Uani 1 1 d . . .
O6 O 1.0714(8) 0.1462(6) 0.0358(4) 0.092(3) Uani 1 1 d . B .
O7 O 1.1033(7) -0.0157(6) 0.1227(5) 0.100(3) Uani 1 1 d DU . .
O8 O 0.5779(4) 0.0025(3) 0.3337(2) 0.0249(10) Uani 1 1 d . . .
O9 O 0.4278(5) -0.0393(5) 0.4122(3) 0.060(2) Uani 1 1 d . . .
O10 O 0.4532(4) 0.1311(3) 0.2867(2) 0.0248(10) Uani 1 1 d . . .
O11 O 0.5139(5) 0.2541(3) 0.1909(2) 0.0322(12) Uani 1 1 d . A .
O12A O 0.3312(14) 0.289(2) 0.1852(17) 0.049(10) Uani 0.46(7) 1 d P A 1
O12B O 0.346(2) 0.323(2) 0.215(2) 0.081(11) Uani 0.54(7) 1 d P A 2
O13 O 0.2010(4) 0.0514(4) 0.3928(3) 0.0388(13) Uani 1 1 d . . .
O14 O 0.1612(6) 0.2003(5) 0.3028(5) 0.077(2) Uani 1 1 d . . .
N1 N 0.6693(5) 0.3891(4) 0.1763(3) 0.0280(13) Uani 1 1 d . C .
N2 N 1.2368(5) 0.9973(4) 0.6028(3) 0.0237(12) Uani 1 1 d . . .
C1 C 0.8178(9) 0.2222(6) 0.0903(4) 0.052(3) Uani 1 1 d . . .
C2 C 0.8857(8) 0.1468(6) 0.1122(4) 0.047(2) Uani 1 1 d . B .
C3 C 0.9904(8) 0.1143(6) 0.0886(5) 0.056(3) Uani 1 1 d . . .
C4 C 1.0128(8) 0.0394(6) 0.1294(5) 0.056(3) Uani 1 1 d . B .
C5 C 0.9157(7) 0.0308(5) 0.1770(4) 0.041(2) Uani 1 1 d . . .
C6 C 0.8822(6) -0.0310(5) 0.2349(4) 0.0341(18) Uani 1 1 d . B .
C7 C 1.0537(13) 0.1265(9) -0.0249(6) 0.095(4) Uani 1 1 d U . .
H7A H 1.0923 0.1687 -0.0585 0.143 Uiso 1 1 calc R B .
H7B H 0.9720 0.1291 -0.0247 0.143 Uiso 1 1 calc R . .
H7C H 1.0842 0.0677 -0.0345 0.143 Uiso 1 1 calc R . .
C8A C 1.2160(13) -0.0032(18) 0.0938(14) 0.098(8) Uani 0.59(2) 1 d PDU B 1
H8A H 1.2644 -0.0448 0.1143 0.148 Uiso 0.59(2) 1 calc PR B 1
H8B H 1.2362 0.0564 0.0997 0.148 Uiso 0.59(2) 1 calc PR B 1
H8C H 1.2275 -0.0122 0.0469 0.148 Uiso 0.59(2) 1 calc PR B 1
C8B C 1.180(2) 0.008(2) 0.1579(16) 0.091(10) Uani 0.41(2) 1 d PDU B 2
H8D H 1.1580 -0.0156 0.2033 0.136 Uiso 0.41(2) 1 calc PR B 2
H8E H 1.1809 0.0719 0.1570 0.136 Uiso 0.41(2) 1 calc PR B 2
H8F H 1.2557 -0.0147 0.1386 0.136 Uiso 0.41(2) 1 calc PR B 2
C9 C 0.4736(6) 0.0062(5) 0.3630(4) 0.0286(16) Uani 1 1 d . . .
C10 C 0.4015(6) 0.0736(5) 0.3354(3) 0.0266(15) Uani 1 1 d . . .
C11 C 0.2853(6) 0.0921(5) 0.3484(4) 0.0315(17) Uani 1 1 d . . .
C12 C 0.2681(7) 0.1641(6) 0.3046(5) 0.043(2) Uani 1 1 d . . .
C13 C 0.3713(6) 0.1875(5) 0.2690(4) 0.0331(17) Uani 1 1 d . A .
C14 C 0.4069(9) 0.2552(6) 0.2155(5) 0.056(3) Uani 1 1 d . . .
C15 C 0.1828(8) -0.0358(6) 0.3770(5) 0.048(2) Uani 1 1 d . . .
H15A H 0.1239 -0.0626 0.4113 0.072 Uiso 1 1 calc R . .
H15B H 0.2538 -0.0705 0.3740 0.072 Uiso 1 1 calc R . .
H15C H 0.1583 -0.0338 0.3349 0.072 Uiso 1 1 calc R . .
C16 C 0.1161(15) 0.1774(13) 0.2442(8) 0.128(6) Uani 1 1 d U . .
H16A H 0.0538 0.2182 0.2379 0.192 Uiso 1 1 calc R . .
H16B H 0.0880 0.1179 0.2513 0.192 Uiso 1 1 calc R . .
H16C H 0.1772 0.1812 0.2052 0.192 Uiso 1 1 calc R . .
C17 C 0.5456(13) 0.4559(6) 0.0685(5) 0.064(3) Uani 1 1 d . . .
C18 C 0.6473(13) 0.4213(7) 0.0274(5) 0.073(4) Uani 1 1 d . . .
H18 H 0.7144 0.4542 0.0164 0.087 Uiso 1 1 calc R . .
C19 C 0.6446(13) 0.3353(7) 0.0035(4) 0.075(4) Uani 1 1 d . . .
H19 H 0.7106 0.3116 -0.0234 0.090 Uiso 1 1 calc R . .
C20 C 0.5441(11) 0.2864(5) 0.0201(5) 0.059(3) Uani 1 1 d . . .
C21 C 0.4490(11) 0.3242(6) 0.0602(5) 0.061(3) Uani 1 1 d . . .
H21 H 0.3808 0.2926 0.0719 0.074 Uiso 1 1 calc R . .
C22 C 0.4517(11) 0.4086(6) 0.0840(5) 0.062(3) Uani 1 1 d . . .
H22 H 0.3856 0.4318 0.1112 0.074 Uiso 1 1 calc R . .
C23 C 0.5519(12) 0.5424(7) 0.0992(6) 0.076(3) Uani 1 1 d U . .
H23A H 0.5097 0.5879 0.0780 0.114 Uiso 1 1 calc R . .
H23B H 0.6316 0.5586 0.0933 0.114 Uiso 1 1 calc R . .
H23C H 0.5185 0.5362 0.1461 0.114 Uiso 1 1 calc R . .
C24 C 0.5435(12) 0.1954(7) -0.0047(5) 0.067(3) Uani 1 1 d U . .
H24 H 0.6179 0.1643 -0.0033 0.080 Uiso 1 1 calc R . .
C25 C 0.5271(13) 0.2081(8) -0.0763(6) 0.082(4) Uani 1 1 d U . .
H25A H 0.5859 0.2462 -0.1016 0.123 Uiso 1 1 calc R . .
H25B H 0.4518 0.2349 -0.0772 0.123 Uiso 1 1 calc R . .
H25C H 0.5331 0.1514 -0.0956 0.123 Uiso 1 1 calc R . .
C26 C 0.4448(12) 0.1403(8) 0.0354(6) 0.080(4) Uani 1 1 d U . .
H26A H 0.4550 0.1304 0.0808 0.120 Uiso 1 1 calc R . .
H26B H 0.4447 0.0841 0.0160 0.120 Uiso 1 1 calc R . .
H26C H 0.3722 0.1716 0.0348 0.120 Uiso 1 1 calc R . .
C27 C 0.7097(11) -0.1878(5) 0.4323(5) 0.057(3) Uani 1 1 d . . .
C28 C 0.5964(10) -0.1836(5) 0.4234(5) 0.053(3) Uani 1 1 d . . .
H28 H 0.5351 -0.1723 0.4587 0.063 Uiso 1 1 calc R . .
C29 C 0.5769(8) -0.1966(5) 0.3606(5) 0.046(2) Uani 1 1 d . . .
H29 H 0.5004 -0.1930 0.3546 0.055 Uiso 1 1 calc R . .
C30 C 0.6624(8) -0.2143(5) 0.3063(4) 0.0367(19) Uani 1 1 d . . .
C31 C 0.7756(8) -0.2173(5) 0.3170(4) 0.040(2) Uani 1 1 d . . .
H31 H 0.8360 -0.2281 0.2812 0.048 Uiso 1 1 calc R . .
C32 C 0.8020(9) -0.2049(5) 0.3780(5) 0.049(2) Uani 1 1 d . . .
H32 H 0.8787 -0.2077 0.3836 0.059 Uiso 1 1 calc R . .
C33 C 0.7328(12) -0.1687(8) 0.4992(5) 0.077(3) Uani 1 1 d U . .
H33A H 0.7154 -0.2200 0.5297 0.116 Uiso 1 1 calc R . .
H33B H 0.6849 -0.1190 0.5161 0.116 Uiso 1 1 calc R . .
H33C H 0.8131 -0.1548 0.4947 0.116 Uiso 1 1 calc R . .
C34 C 0.6296(9) -0.2250(6) 0.2403(5) 0.049(2) Uani 1 1 d U . .
H34 H 0.5674 -0.1814 0.2350 0.059 Uiso 1 1 calc R . .
C35 C 0.5839(12) -0.3179(7) 0.2403(6) 0.077(3) Uani 1 1 d U . .
H35A H 0.5281 -0.3304 0.2808 0.115 Uiso 1 1 calc R . .
H35B H 0.6471 -0.3607 0.2374 0.115 Uiso 1 1 calc R . .
H35C H 0.5474 -0.3211 0.2026 0.115 Uiso 1 1 calc R . .
C36 C 0.7288(13) -0.2105(9) 0.1828(5) 0.090(4) Uani 1 1 d . . .
H36A H 0.7589 -0.1524 0.1836 0.134 Uiso 1 1 calc R . .
H36B H 0.7026 -0.2150 0.1417 0.134 Uiso 1 1 calc R . .
H36C H 0.7888 -0.2548 0.1862 0.134 Uiso 1 1 calc R . .
C37 C 0.7799(7) 0.4096(5) 0.1621(4) 0.0388(19) Uani 1 1 d . . .
H37 H 0.8236 0.3975 0.1203 0.047 Uiso 1 1 calc R . .
C38 C 0.8326(7) 0.4474(5) 0.2059(4) 0.042(2) Uani 1 1 d . C .
H38 H 0.9111 0.4601 0.1940 0.051 Uiso 1 1 calc R . .
C39 C 0.7715(7) 0.4665(5) 0.2667(4) 0.0309(17) Uani 1 1 d . . .
C40 C 0.6564(6) 0.4516(4) 0.2793(4) 0.0266(15) Uani 1 1 d . C .
H40 H 0.6102 0.4683 0.3193 0.032 Uiso 1 1 calc R . .
C41 C 0.6074(7) 0.4122(5) 0.2342(3) 0.0276(16) Uani 1 1 d . . .
H41 H 0.5283 0.4013 0.2445 0.033 Uiso 1 1 calc R C .
C48 C 0.9923(7) 0.5342(5) 0.4797(4) 0.0320(17) Uani 1 1 d . . .
C42A C 0.8419(8) 0.4939(6) 0.3098(4) 0.027(2) Uani 0.50 1 d PGU C 1
C43A C 0.9437(8) 0.4510(6) 0.3161(4) 0.029(2) Uani 0.50 1 d PGU C 1
H43A H 0.9772 0.4098 0.2855 0.034 Uiso 0.50 1 calc PR C 1
C44A C 0.9964(6) 0.4683(6) 0.3670(5) 0.029(2) Uani 0.50 1 d PGU C 1
H44A H 1.0659 0.4390 0.3714 0.035 Uiso 0.50 1 calc PR C 1
C45A C 0.9474(8) 0.5286(6) 0.4117(4) 0.025(2) Uani 0.50 1 d PGU C 1
C46A C 0.8456(7) 0.5716(6) 0.4054(4) 0.026(2) Uani 0.50 1 d PGU C 1
H46A H 0.8121 0.6128 0.4360 0.031 Uiso 0.50 1 calc PR C 1
C47A C 0.7929(6) 0.5542(6) 0.3544(5) 0.026(2) Uani 0.50 1 d PGU C 1
H47A H 0.7233 0.5835 0.3501 0.032 Uiso 0.50 1 calc PR C 1
C49A C 1.0172(8) 0.6281(5) 0.4877(4) 0.026(2) Uani 0.50 1 d PGU C 1
C50A C 1.0991(8) 0.6742(6) 0.4431(3) 0.027(2) Uani 0.50 1 d PGU C 1
H50A H 1.1288 0.6524 0.4015 0.032 Uiso 0.50 1 calc PR C 1
C51A C 1.1375(7) 0.7521(5) 0.4595(4) 0.024(2) Uani 0.50 1 d PGU C 1
H51A H 1.1935 0.7835 0.4291 0.028 Uiso 0.50 1 calc PR C 1
C52A C 1.0940(8) 0.7839(5) 0.5205(4) 0.023(2) Uani 0.50 1 d PGU C 1
C53A C 1.0121(8) 0.7378(6) 0.5651(3) 0.024(2) Uani 0.50 1 d PGU C 1
H53A H 0.9824 0.7596 0.6068 0.029 Uiso 0.50 1 calc PR C 1
C54A C 0.9737(7) 0.6599(6) 0.5487(4) 0.027(2) Uani 0.50 1 d PGU C 1
H54A H 0.9178 0.6284 0.5792 0.033 Uiso 0.50 1 calc PR C 1
C42B C 0.8155(8) 0.5007(7) 0.3288(4) 0.028(2) Uani 0.50 1 d PGU C 2
C43B C 0.7708(6) 0.4665(6) 0.3917(4) 0.027(2) Uani 0.50 1 d PGU C 2
H43B H 0.7037 0.4335 0.3996 0.032 Uiso 0.50 1 calc PR C 2
C44B C 0.8242(7) 0.4807(6) 0.4431(3) 0.025(2) Uani 0.50 1 d PGU C 2
H44B H 0.7937 0.4573 0.4861 0.030 Uiso 0.50 1 calc PR C 2
C45B C 0.9223(7) 0.5290(6) 0.4316(4) 0.019(2) Uani 0.50 1 d PGU C 2
C46B C 0.9670(7) 0.5632(6) 0.3687(4) 0.027(2) Uani 0.50 1 d PGU C 2
H46B H 1.0341 0.5962 0.3608 0.032 Uiso 0.50 1 calc PR C 2
C47B C 0.9136(8) 0.5491(6) 0.3173(3) 0.030(2) Uani 0.50 1 d PGU C 2
H47B H 0.9442 0.5724 0.2743 0.036 Uiso 0.50 1 calc PR C 2
C49B C 1.0364(7) 0.6231(5) 0.4928(5) 0.022(2) Uani 0.50 1 d PGU C 2
C50B C 0.9627(6) 0.6948(6) 0.5050(5) 0.025(2) Uani 0.50 1 d PGU C 2
H50B H 0.8851 0.6908 0.5023 0.030 Uiso 0.50 1 calc PR C 2
C51B C 1.0025(7) 0.7722(5) 0.5213(5) 0.023(2) Uani 0.50 1 d PGU C 2
H51B H 0.9522 0.8212 0.5297 0.028 Uiso 0.50 1 calc PR C 2
C52B C 1.1161(7) 0.7779(5) 0.5253(5) 0.018(2) Uani 0.50 1 d PGU C 2
C53B C 1.1899(5) 0.7062(6) 0.5130(5) 0.025(2) Uani 0.50 1 d PGU C 2
H53B H 1.2675 0.7101 0.5158 0.030 Uiso 0.50 1 calc PR C 2
C54B C 1.1500(7) 0.6288(5) 0.4968(5) 0.027(2) Uani 0.50 1 d PGU C 2
H54B H 1.2004 0.5798 0.4884 0.033 Uiso 0.50 1 calc PR C 2
C55 C 1.1502(6) 0.8597(4) 0.5474(3) 0.0250(15) Uani 1 1 d . . .
C56 C 1.2641(6) 0.8817(5) 0.5291(3) 0.0269(15) Uani 1 1 d . C .
H56 H 1.3142 0.8501 0.4972 0.032 Uiso 1 1 calc R . .
C57 C 1.3046(6) 0.9498(4) 0.5575(3) 0.0253(15) Uani 1 1 d . . .
H57 H 1.3827 0.9635 0.5446 0.030 Uiso 1 1 calc R C .
C58 C 1.1242(6) 0.9802(5) 0.6176(4) 0.0297(16) Uani 1 1 d . . .
H58 H 1.0750 1.0150 0.6476 0.036 Uiso 1 1 calc R C .
C59 C 1.0781(6) 0.9132(5) 0.5902(4) 0.0340(17) Uani 1 1 d . C .
H59 H 0.9985 0.9041 0.6006 0.041 Uiso 1 1 calc R . .
C60 C 0.6800(7) 0.1984(5) 0.2977(4) 0.0380(19) Uani 1 1 d . . .
H60A H 0.6811 0.1341 0.3044 0.046 Uiso 1 1 calc R . .
H60B H 0.6524 0.2146 0.2568 0.046 Uiso 1 1 calc R . .
Cl1 Cl 0.58642(19) 0.24519(13) 0.36562(10) 0.0418(5) Uani 1 1 d . . .
Cl2 Cl 0.81940(19) 0.23706(16) 0.29082(14) 0.0572(7) Uani 1 1 d . . .
C61 C 0.5934(7) 0.0332(5) 0.1674(4) 0.0379(19) Uani 1 1 d . . .
H61A H 0.5829 0.0975 0.1655 0.046 Uiso 1 1 calc R . .
H61B H 0.6371 0.0160 0.2019 0.046 Uiso 1 1 calc R . .
Cl3 Cl 0.4572(2) -0.01658(16) 0.18717(12) 0.0524(6) Uani 1 1 d . . .
Cl4 Cl 0.6701(3) 0.00026(19) 0.09092(12) 0.0653(7) Uani 1 1 d . . .

loop_
_atom_site_aniso_label
_atom_site_aniso_U_11
_atom_site_aniso_U_22
_atom_site_aniso_U_33
_atom_site_aniso_U_23
_atom_site_aniso_U_13
_atom_site_aniso_U_12
Ru1 0.0815(6) 0.0216(3) 0.0209(3) 0.0014(2) -0.0260(3) -0.0045(3)
Ru2 0.0289(3) 0.0175(3) 0.0308(3) 0.0015(2) -0.0103(2) -0.0005(2)
O1 0.067(4) 0.025(3) 0.024(3) 0.002(2) -0.003(3) 0.001(3)
O2 0.113(7) 0.044(4) 0.062(5) 0.020(4) 0.037(4) -0.004(4)
O3 0.038(3) 0.029(3) 0.039(3) 0.000(2) 0.009(2) 0.003(2)
O4 0.022(2) 0.024(3) 0.030(3) 0.000(2) 0.004(2) 0.007(2)
O5 0.037(3) 0.041(3) 0.063(4) -0.002(3) 0.003(3) 0.018(3)
O6 0.087(6) 0.086(6) 0.077(6) -0.003(5) 0.050(5) -0.015(5)
O7 0.048(5) 0.081(6) 0.143(8) -0.009(6) 0.044(5) 0.026(4)
O8 0.019(2) 0.029(3) 0.025(2) 0.002(2) -0.0014(19) -0.001(2)
O9 0.023(3) 0.093(5) 0.052(4) 0.044(4) 0.001(3) 0.002(3)
O10 0.021(2) 0.030(3) 0.024(2) -0.002(2) -0.006(2) 0.006(2)
O11 0.045(3) 0.027(3) 0.029(3) 0.004(2) -0.021(2) -0.005(2)
O12A 0.026(9) 0.056(15) 0.067(16) 0.019(12) -0.024(7) 0.005(7)
O12B 0.083(12) 0.045(13) 0.12(2) 0.027(14) -0.053(14) 0.012(9)
O13 0.022(3) 0.042(3) 0.049(3) -0.002(3) 0.002(2) -0.003(2)
O14 0.029(3) 0.065(5) 0.133(8) 0.012(5) -0.014(4) 0.012(3)
N1 0.041(4) 0.022(3) 0.024(3) 0.004(2) -0.015(3) -0.007(3)
N2 0.019(3) 0.018(3) 0.035(3) 0.001(2) -0.009(2) -0.003(2)
C1 0.080(7) 0.033(5) 0.029(4) 0.003(4) 0.017(5) -0.002(5)
C2 0.056(6) 0.033(5) 0.041(5) -0.003(4) 0.019(4) -0.008(4)
C3 0.047(6) 0.050(6) 0.054(6) -0.003(5) 0.031(5) -0.007(4)
C4 0.045(5) 0.051(6) 0.057(6) -0.006(5) 0.025(5) 0.004(4)
C5 0.036(5) 0.034(4) 0.050(5) -0.006(4) -0.002(4) 0.004(4)
C6 0.026(4) 0.034(4) 0.039(4) -0.010(3) 0.003(3) 0.007(3)
C7 0.115(8) 0.092(7) 0.056(6) 0.012(6) 0.032(6) -0.006(6)
C8A 0.039(11) 0.120(17) 0.13(2) 0.007(16) -0.016(12) -0.001(11)
C8B 0.018(12) 0.11(2) 0.14(2) 0.030(19) -0.013(14) 0.012(13)
C9 0.013(3) 0.043(4) 0.031(4) 0.007(3) -0.008(3) -0.003(3)
C10 0.024(4) 0.035(4) 0.023(4) -0.002(3) -0.008(3) 0.001(3)
C11 0.028(4) 0.031(4) 0.037(4) -0.006(3) -0.009(3) -0.006(3)
C12 0.028(4) 0.037(5) 0.063(6) -0.005(4) -0.008(4) 0.014(4)
C13 0.026(4) 0.030(4) 0.044(5) -0.001(3) -0.009(3) 0.006(3)
C14 0.061(7) 0.038(5) 0.069(7) 0.014(5) -0.023(5) 0.006(5)
C15 0.035(5) 0.042(5) 0.067(6) 0.001(4) -0.013(4) -0.002(4)
C16 0.099(8) 0.173(10) 0.117(9) 0.023(8) -0.048(7) 0.008(8)
C17 0.139(11) 0.035(5) 0.030(5) 0.003(4) -0.048(6) 0.013(6)
C18 0.138(11) 0.052(6) 0.039(5) 0.031(5) -0.048(7) -0.045(7)
C19 0.157(13) 0.052(6) 0.015(4) 0.002(4) -0.020(6) -0.010(7)
C20 0.131(10) 0.019(4) 0.040(5) -0.005(4) -0.050(6) 0.004(5)
C21 0.122(10) 0.031(5) 0.054(6) 0.001(4) -0.072(7) 0.002(5)
C22 0.104(9) 0.033(5) 0.067(7) -0.005(5) -0.065(7) 0.015(6)
C23 0.126(8) 0.051(5) 0.061(6) 0.005(5) -0.048(6) -0.005(6)
C24 0.109(7) 0.048(5) 0.052(5) -0.013(4) -0.037(5) 0.008(5)
C25 0.124(8) 0.075(7) 0.059(6) -0.029(5) -0.038(6) 0.004(6)
C26 0.109(8) 0.063(6) 0.081(7) -0.005(5) -0.051(6) -0.001(6)
C27 0.119(10) 0.016(4) 0.040(5) 0.006(3) -0.027(6) 0.003(5)
C28 0.080(7) 0.023(4) 0.049(6) 0.008(4) 0.003(5) -0.010(4)
C29 0.046(5) 0.027(4) 0.064(6) 0.011(4) -0.013(5) -0.013(4)
C30 0.060(5) 0.020(4) 0.036(4) 0.000(3) -0.023(4) 0.000(4)
C31 0.056(5) 0.019(4) 0.047(5) -0.011(3) -0.016(4) 0.016(4)
C32 0.071(6) 0.014(4) 0.074(7) -0.002(4) -0.047(6) 0.009(4)
C33 0.126(8) 0.061(6) 0.051(5) -0.004(5) -0.035(6) 0.012(6)
C34 0.072(6) 0.034(4) 0.052(5) -0.002(4) -0.037(4) -0.002(4)
C35 0.110(8) 0.059(6) 0.071(6) -0.013(5) -0.037(6) -0.019(6)
C36 0.129(12) 0.100(10) 0.034(6) -0.016(6) 0.002(7) -0.005(9)
C37 0.047(5) 0.040(5) 0.025(4) 0.009(3) 0.003(3) -0.015(4)
C38 0.038(5) 0.038(5) 0.052(5) 0.017(4) -0.015(4) -0.021(4)
C39 0.038(4) 0.020(4) 0.040(4) 0.005(3) -0.022(4) -0.001(3)
C40 0.032(4) 0.019(3) 0.032(4) -0.001(3) -0.014(3) 0.004(3)
C41 0.036(4) 0.026(4) 0.024(4) -0.002(3) -0.014(3) 0.005(3)
C48 0.033(4) 0.022(4) 0.047(5) -0.004(3) -0.022(4) 0.001(3)
C42A 0.037(5) 0.020(4) 0.028(5) -0.002(4) -0.018(4) -0.003(4)
C43A 0.036(5) 0.023(5) 0.031(5) -0.003(4) -0.016(4) -0.004(4)
C44A 0.035(5) 0.025(5) 0.030(5) 0.000(4) -0.011(5) -0.003(4)
C45A 0.027(5) 0.022(4) 0.029(5) -0.004(4) -0.013(4) -0.002(4)
C46A 0.030(4) 0.021(4) 0.030(4) -0.003(4) -0.014(4) 0.002(4)
C47A 0.034(4) 0.022(4) 0.030(4) -0.004(4) -0.021(4) 0.001(4)
C49A 0.026(4) 0.025(4) 0.030(4) -0.002(4) -0.015(4) -0.003(4)
C50A 0.030(5) 0.023(4) 0.029(4) -0.002(4) -0.010(4) 0.002(4)
C51A 0.021(4) 0.024(4) 0.026(4) 0.001(4) -0.006(4) -0.001(4)
C52A 0.023(4) 0.021(4) 0.026(4) -0.002(4) -0.007(4) -0.001(4)
C53A 0.022(4) 0.025(4) 0.029(4) -0.005(4) -0.011(4) -0.001(4)
C54A 0.026(4) 0.028(5) 0.030(4) -0.003(4) -0.009(4) -0.003(4)
C42B 0.034(5) 0.025(4) 0.028(5) 0.000(4) -0.017(4) 0.001(4)
C43B 0.031(5) 0.026(5) 0.028(5) -0.006(4) -0.012(4) 0.002(4)
C44B 0.026(5) 0.025(5) 0.026(5) -0.002(4) -0.010(4) 0.003(4)
C45B 0.024(5) 0.017(4) 0.018(5) 0.000(4) -0.011(4) 0.000(4)
C46B 0.032(4) 0.024(4) 0.027(4) 0.000(4) -0.011(4) -0.004(4)
C47B 0.039(5) 0.026(4) 0.030(4) -0.001(4) -0.017(4) -0.004(4)
C49B 0.024(4) 0.022(4) 0.027(4) -0.001(4) -0.019(4) -0.001(4)
C50B 0.023(4) 0.025(4) 0.031(4) -0.004(4) -0.014(4) -0.001(4)
C51B 0.022(4) 0.025(4) 0.027(4) -0.004(4) -0.014(4) -0.002(4)
C52B 0.018(4) 0.019(4) 0.021(4) 0.000(4) -0.012(4) -0.003(4)
C53B 0.025(4) 0.024(4) 0.027(4) 0.001(4) -0.005(4) -0.004(4)
C54B 0.030(5) 0.025(4) 0.029(4) -0.004(4) -0.009(4) 0.001(4)
C55 0.026(4) 0.020(3) 0.029(4) -0.003(3) -0.004(3) -0.005(3)
C56 0.023(4) 0.028(4) 0.027(4) 0.001(3) 0.001(3) 0.005(3)
C57 0.021(3) 0.024(4) 0.028(4) 0.001(3) 0.002(3) -0.002(3)
C58 0.021(4) 0.029(4) 0.041(4) -0.006(3) -0.008(3) -0.004(3)
C59 0.021(4) 0.031(4) 0.050(5) -0.011(4) -0.005(3) -0.003(3)
C60 0.037(4) 0.029(4) 0.052(5) 0.008(4) -0.019(4) -0.009(3)
Cl1 0.0531(13) 0.0326(10) 0.0438(11) -0.0019(8) -0.0196(10) 0.0006(9)
Cl2 0.0366(12) 0.0459(13) 0.0909(19) 0.0171(12) -0.0224(12) -0.0110(10)
C61 0.051(5) 0.035(4) 0.027(4) -0.011(3) -0.004(4) 0.007(4)
Cl3 0.0591(14) 0.0513(14) 0.0516(13) -0.0188(11) -0.0165(11) -0.0055(11)
Cl4 0.0795(18) 0.0706(17) 0.0454(13) -0.0314(12) -0.0039(13) 0.0074(14)

loop_
_atom_type_symbol
_atom_type_description
_atom_type_scat_dispersion_real
_atom_type_scat_dispersion_imag
_atom_type_scat_source
C C 0.0033 0.0016 'International Tables Vol C Tables 4.2.6.8 and 6.1.1.4'
H H 0.0000 0.0000 'International Tables Vol C Tables 4.2.6.8 and 6.1.1.4'
N N 0.0061 0.0033 'International Tables Vol C Tables 4.2.6.8 and 6.1.1.4'
O O 0.0106 0.0060 'International Tables Vol C Tables 4.2.6.8 and 6.1.1.4'
Cl Cl 0.1484 0.1585 'International Tables Vol C Tables 4.2.6.8 and 6.1.1.4'
Ru Ru -1.2594 0.8363 'International Tables Vol C Tables 4.2.6.8 and 6.1.1.4'

loop_
_geom_angle_atom_site_label_1
_geom_angle_atom_site_label_2
_geom_angle_atom_site_label_3
_geom_angle
_geom_angle_site_symmetry_1
_geom_angle_site_symmetry_3
O11 Ru1 O1 76.1(2) . .
O11 Ru1 N1 84.2(2) . .
O1 Ru1 N1 82.7(2) . .
O11 Ru1 C19 145.9(3) . .
O1 Ru1 C19 94.0(4) . .
N1 Ru1 C19 127.5(4) . .
O11 Ru1 C18 168.3(4) . .
O1 Ru1 C18 115.5(4) . .
N1 Ru1 C18 95.9(3) . .
C19 Ru1 C18 39.3(4) . .
O11 Ru1 C21 93.2(3) . .
O1 Ru1 C21 128.9(3) . .
N1 Ru1 C21 146.7(3) . .
C19 Ru1 C21 67.5(5) . .
C18 Ru1 C21 80.3(4) . .
O11 Ru1 C17 129.5(4) . .
O1 Ru1 C17 152.4(4) . .
N1 Ru1 C17 89.6(3) . .
C19 Ru1 C17 69.9(4) . .
C18 Ru1 C17 38.9(5) . .
C21 Ru1 C17 66.6(4) . .
O11 Ru1 C20 110.7(3) . .
O1 Ru1 C20 99.9(3) . .
N1 Ru1 C20 165.1(3) . .
C19 Ru1 C20 38.0(4) . .
C18 Ru1 C20 69.7(4) . .
C21 Ru1 C20 37.3(4) . .
C17 Ru1 C20 81.4(3) . .
O11 Ru1 C22 101.6(4) . .
O1 Ru1 C22 166.8(3) . .
N1 Ru1 C22 110.1(3) . .
C19 Ru1 C22 80.6(5) . .
C18 Ru1 C22 67.3(5) . .
C21 Ru1 C22 37.9(3) . .
C17 Ru1 C22 35.5(4) . .
C20 Ru1 C22 68.5(4) . .
O8 Ru2 O4 75.80(17) . .
O8 Ru2 N2 84.0(2) . 2_766
O4 Ru2 N2 82.4(2) . 2_766
O8 Ru2 C29 92.7(3) . .
O4 Ru2 C29 130.4(3) . .
N2 Ru2 C29 145.2(3) 2_766 .
O8 Ru2 C31 144.0(3) . .
O4 Ru2 C31 94.2(3) . .
N2 Ru2 C31 129.6(3) 2_766 .
C29 Ru2 C31 67.4(4) . .
O8 Ru2 C32 170.8(3) . .
O4 Ru2 C32 113.3(3) . .
N2 Ru2 C32 98.3(3) 2_766 .
C29 Ru2 C32 80.3(4) . .
C31 Ru2 C32 37.7(3) . .
O8 Ru2 C27 132.8(3) . .
O4 Ru2 C27 149.5(4) . .
N2 Ru2 C27 89.7(3) 2_766 .
C29 Ru2 C27 67.4(4) . .
C31 Ru2 C27 68.5(3) . .
C32 Ru2 C27 38.7(4) . .
O8 Ru2 C28 101.9(3) . .
O4 Ru2 C28 168.1(3) . .
N2 Ru2 C28 109.1(3) 2_766 .
C29 Ru2 C28 37.7(4) . .
C31 Ru2 C28 80.8(4) . .
C32 Ru2 C28 68.8(4) . .
C27 Ru2 C28 37.4(4) . .
O8 Ru2 C30 109.0(2) . .
O4 Ru2 C30 100.6(3) . .
N2 Ru2 C30 167.0(3) 2_766 .
C29 Ru2 C30 37.5(3) . .
C31 Ru2 C30 37.9(3) . .
C32 Ru2 C30 68.8(3) . .
C27 Ru2 C30 81.3(3) . .
C28 Ru2 C30 68.8(3) . .
C1 O1 Ru1 126.2(5) . .
C2 O3 C5 106.6(6) . .
C6 O4 Ru2 127.0(5) . .
C7 O6 C3 114.7(10) . .
C4 O7 C8B 111.0(15) . .
C4 O7 C8A 131.0(14) . .
C8B O7 C8A 58.5(16) . .
C9 O8 Ru2 126.2(4) . .
C10 O10 C13 108.3(5) . .
C14 O11 Ru1 126.3(5) . .
C11 O13 C15 113.0(6) . .
C12 O14 C16 113.5(10) . .
C37 N1 C41 117.4(6) . .
C37 N1 Ru1 121.3(5) . .
C41 N1 Ru1 121.3(5) . .
C57 N2 C58 117.8(6) . .
C57 N2 Ru2 122.0(5) . 2_766
C58 N2 Ru2 120.2(5) . 2_766
O2 C1 O1 126.3(9) . .
O2 C1 C2 119.1(9) . .
O1 C1 C2 114.6(7) . .
C3 C2 O3 109.4(8) . .
C3 C2 C1 132.8(8) . .
O3 C2 C1 117.8(7) . .
C2 C3 O6 129.0(10) . .
C2 C3 C4 108.9(8) . .
O6 C3 C4 122.0(9) . .
O7 C4 C5 125.4(9) . .
O7 C4 C3 129.6(8) . .
C5 C4 C3 104.8(8) . .
C4 C5 O3 110.3(8) . .
C4 C5 C6 133.3(8) . .
O3 C5 C6 116.4(7) . .
O5 C6 O4 127.8(8) . .
O5 C6 C5 117.5(7) . .
O4 C6 C5 114.7(7) . .
O6 C7 H7A 109.5 . .
O6 C7 H7B 109.5 . .
H7A C7 H7B 109.5 . .
O6 C7 H7C 109.5 . .
H7A C7 H7C 109.5 . .
H7B C7 H7C 109.5 . .
O7 C8A H8A 109.5 . .
O7 C8A H8B 109.5 . .
H8A C8A H8B 109.5 . .
O7 C8A H8C 109.5 . .
H8A C8A H8C 109.5 . .
H8B C8A H8C 109.5 . .
O7 C8B H8D 109.5 . .
O7 C8B H8E 109.5 . .
H8D C8B H8E 109.5 . .
O7 C8B H8F 109.5 . .
H8D C8B H8F 109.5 . .
H8E C8B H8F 109.5 . .
O9 C9 O8 127.1(7) . .
O9 C9 C10 117.5(6) . .
O8 C9 C10 115.4(6) . .
O10 C10 C11 109.0(6) . .
O10 C10 C9 118.2(6) . .
C11 C10 C9 132.8(7) . .
O13 C11 C10 129.3(7) . .
O13 C11 C12 124.9(7) . .
C10 C11 C12 105.9(7) . .
C13 C12 O14 129.6(8) . .
C13 C12 C11 108.0(7) . .
O14 C12 C11 122.4(8) . .
C12 C13 O10 108.8(7) . .
C12 C13 C14 132.9(8) . .
O10 C13 C14 118.2(7) . .
O12B C14 O11 122.5(13) . .
O12A C14 O11 123.5(12) . .
O12B C14 C13 117.3(15) . .
O12A C14 C13 118.2(12) . .
O11 C14 C13 114.6(7) . .
O13 C15 H15A 109.5 . .
O13 C15 H15B 109.5 . .
H15A C15 H15B 109.5 . .
O13 C15 H15C 109.5 . .
H15A C15 H15C 109.5 . .
H15B C15 H15C 109.5 . .
O14 C16 H16A 109.5 . .
O14 C16 H16B 109.5 . .
H16A C16 H16B 109.5 . .
O14 C16 H16C 109.5 . .
H16A C16 H16C 109.5 . .
H16B C16 H16C 109.5 . .
C22 C17 C18 120.1(10) . .
C22 C17 C23 121.0(12) . .
C18 C17 C23 118.6(12) . .
C22 C17 Ru1 72.5(6) . .
C18 C17 Ru1 69.3(5) . .
C23 C17 Ru1 125.3(6) . .
C17 C18 C19 118.6(11) . .
C17 C18 Ru1 71.9(5) . .
C19 C18 Ru1 70.2(5) . .
C17 C18 H18 120.7 . .
C19 C18 H18 120.7 . .
Ru1 C18 H18 129.6 . .
C20 C19 C18 120.5(12) . .
C20 C19 Ru1 72.7(5) . .
C18 C19 Ru1 70.6(5) . .
C20 C19 H19 119.8 . .
C18 C19 H19 119.8 . .
Ru1 C19 H19 129.4 . .
C21 C20 C19 117.6(9) . .
C21 C20 C24 122.7(11) . .
C19 C20 C24 119.7(11) . .
C21 C20 Ru1 71.0(5) . .
C19 C20 Ru1 69.3(5) . .
C24 C20 Ru1 129.9(6) . .
C20 C21 C22 122.0(11) . .
C20 C21 Ru1 71.6(6) . .
C22 C21 Ru1 71.5(5) . .
C20 C21 H21 119.0 . .
C22 C21 H21 119.0 . .
Ru1 C21 H21 130.7 . .
C17 C22 C21 121.1(12) . .
C17 C22 Ru1 72.0(6) . .
C21 C22 Ru1 70.6(5) . .
C17 C22 H22 119.4 . .
C21 C22 H22 119.4 . .
Ru1 C22 H22 130.7 . .
C17 C23 H23A 109.5 . .
C17 C23 H23B 109.5 . .
H23A C23 H23B 109.5 . .
C17 C23 H23C 109.5 . .
H23A C23 H23C 109.5 . .
H23B C23 H23C 109.5 . .
C20 C24 C25 106.6(8) . .
C20 C24 C26 112.4(10) . .
C25 C24 C26 108.5(10) . .
C20 C24 H24 109.8 . .
C25 C24 H24 109.8 . .
C26 C24 H24 109.8 . .
C24 C25 H25A 109.5 . .
C24 C25 H25B 109.5 . .
H25A C25 H25B 109.5 . .
C24 C25 H25C 109.5 . .
H25A C25 H25C 109.5 . .
H25B C25 H25C 109.5 . .
C24 C26 H26A 109.5 . .
C24 C26 H26B 109.5 . .
H26A C26 H26B 109.5 . .
C24 C26 H26C 109.5 . .
H26A C26 H26C 109.5 . .
H26B C26 H26C 109.5 . .
C28 C27 C32 120.3(8) . .
C28 C27 C33 118.5(10) . .
C32 C27 C33 121.1(11) . .
C28 C27 Ru2 71.6(5) . .
C32 C27 Ru2 70.4(5) . .
C33 C27 Ru2 127.7(7) . .
C29 C28 C27 117.9(9) . .
C29 C28 Ru2 69.5(5) . .
C27 C28 Ru2 70.9(5) . .
C29 C28 H28 121.1 . .
C27 C28 H28 121.1 . .
Ru2 C28 H28 131.0 . .
C30 C29 C28 124.5(9) . .
C30 C29 Ru2 73.0(5) . .
C28 C29 Ru2 72.9(5) . .
C30 C29 H29 117.7 . .
C28 C29 H29 117.7 . .
Ru2 C29 H29 129.1 . .
C29 C30 C31 116.0(7) . .
C29 C30 C34 119.1(8) . .
C31 C30 C34 124.8(8) . .
C29 C30 Ru2 69.4(5) . .
C31 C30 Ru2 69.4(4) . .
C34 C30 Ru2 129.2(5) . .
C32 C31 C30 122.9(9) . .
C32 C31 Ru2 72.1(4) . .
C30 C31 Ru2 72.7(4) . .
C32 C31 H31 118.6 . .
C30 C31 H31 118.6 . .
Ru2 C31 H31 129.3 . .
C31 C32 C27 118.4(9) . .
C31 C32 Ru2 70.3(4) . .
C27 C32 Ru2 71.0(5) . .
C31 C32 H32 120.8 . .
C27 C32 H32 120.8 . .
Ru2 C32 H32 130.4 . .
C27 C33 H33A 109.5 . .
C27 C33 H33B 109.5 . .
H33A C33 H33B 109.5 . .
C27 C33 H33C 109.5 . .
H33A C33 H33C 109.5 . .
H33B C33 H33C 109.5 . .
C36 C34 C30 112.5(9) . .
C36 C34 C35 109.6(9) . .
C30 C34 C35 109.0(8) . .
C36 C34 H34 108.6 . .
C30 C34 H34 108.6 . .
C35 C34 H34 108.6 . .
C34 C35 H35A 109.5 . .
C34 C35 H35B 109.5 . .
H35A C35 H35B 109.5 . .
C34 C35 H35C 109.5 . .
H35A C35 H35C 109.5 . .
H35B C35 H35C 109.5 . .
C34 C36 H36A 109.5 . .
C34 C36 H36B 109.5 . .
H36A C36 H36B 109.5 . .
C34 C36 H36C 109.5 . .
H36A C36 H36C 109.5 . .
H36B C36 H36C 109.5 . .
N1 C37 C38 122.8(8) . .
N1 C37 H37 118.6 . .
C38 C37 H37 118.6 . .
C39 C38 C37 120.1(8) . .
C39 C38 H38 119.9 . .
C37 C38 H38 119.9 . .
C38 C39 C40 117.0(7) . .
C38 C39 C42A 113.1(7) . .
C40 C39 C42A 129.7(8) . .
C38 C39 C42B 129.5(7) . .
C40 C39 C42B 113.4(7) . .
C39 C40 C41 120.7(7) . .
C39 C40 H40 119.6 . .
C41 C40 H40 119.6 . .
N1 C41 C40 121.7(7) . .
N1 C41 H41 119.2 . .
C40 C41 H41 119.2 . .
C48 C48 C45B 121.2(9) 2_766 .
C48 C48 C49A 126.2(9) 2_766 .
C45B C48 C49A 110.9(7) . .
C48 C48 C49B 117.7(9) 2_766 .
C45B C48 C49B 120.4(7) . .
C48 C48 C45A 124.7(9) 2_766 .
C49A C48 C45A 109.1(7) . .
C49B C48 C45A 117.0(7) . .
C43A C42A C47A 120.0 . .
C43A C42A C39 122.5(6) . .
C47A C42A C39 116.4(6) . .
C44A C43A C42A 120.0 . .
C44A C43A H43A 120.0 . .
C42A C43A H43A 120.0 . .
C43A C44A C45A 120.0 . .
C43A C44A H44A 120.0 . .
C45A C44A H44A 120.0 . .
C44A C45A C46A 120.0 . .
C44A C45A C48 120.2(6) . .
C46A C45A C48 118.5(6) . .
C47A C46A C45A 120.0 . .
C47A C46A H46A 120.0 . .
C45A C46A H46A 120.0 . .
C46A C47A C42A 120.0 . .
C46A C47A H47A 120.0 . .
C42A C47A H47A 120.0 . .
C50A C49A C54A 120.0 . .
C50A C49A C48 122.1(6) . .
C54A C49A C48 116.3(6) . .
C51A C50A C49A 120.0 . .
C51A C50A H50A 120.0 . .
C49A C50A H50A 120.0 . .
C52A C51A C50A 120.0 . .
C52A C51A H51A 120.0 . .
C50A C51A H51A 120.0 . .
C51A C52A C53A 120.0 . .
C51A C52A C55 122.3(6) . .
C53A C52A C55 116.6(6) . .
C54A C53A C52A 120.0 . .
C54A C53A H53A 120.0 . .
C52A C53A H53A 120.0 . .
C53A C54A C49A 120.0 . .
C53A C54A H54A 120.0 . .
C49A C54A H54A 120.0 . .
C43B C42B C47B 120.0 . .
C43B C42B C39 119.8(6) . .
C47B C42B C39 118.7(6) . .
C42B C43B C44B 120.0 . .
C42B C43B H43B 120.0 . .
C44B C43B H43B 120.0 . .
C45B C44B C43B 120.0 . .
C45B C44B H44B 120.0 . .
C43B C44B H44B 120.0 . .
C44B C45B C46B 120.0 . .
C44B C45B C48 122.9(6) . .
C46B C45B C48 116.4(6) . .
C47B C46B C45B 120.0 . .
C47B C46B H46B 120.0 . .
C45B C46B H46B 120.0 . .
C46B C47B C42B 120.0 . .
C46B C47B H47B 120.0 . .
C42B C47B H47B 120.0 . .
C50B C49B C54B 120.0 . .
C50B C49B C48 121.0(6) . .
C54B C49B C48 118.9(6) . .
C51B C50B C49B 120.0 . .
C51B C50B H50B 120.0 . .
C49B C50B H50B 120.0 . .
C52B C51B C50B 120.0 . .
C52B C51B H51B 120.0 . .
C50B C51B H51B 120.0 . .
C51B C52B C53B 120.0 . .
C51B C52B C55 116.9(6) . .
C53B C52B C55 123.0(6) . .
C54B C53B C52B 120.0 . .
C54B C53B H53B 120.0 . .
C52B C53B H53B 120.0 . .
C53B C54B C49B 120.0 . .
C53B C54B H54B 120.0 . .
C49B C54B H54B 120.0 . .
C56 C55 C59 117.5(6) . .
C56 C55 C52B 117.9(7) . .
C59 C55 C52B 124.3(7) . .
C56 C55 C52A 125.5(7) . .
C59 C55 C52A 116.8(6) . .
C57 C56 C55 120.1(6) . .
C57 C56 H56 119.9 . .
C55 C56 H56 119.9 . .
N2 C57 C56 122.3(6) . .
N2 C57 H57 118.8 . .
C56 C57 H57 118.8 . .
N2 C58 C59 122.5(7) . .
N2 C58 H58 118.8 . .
C59 C58 H58 118.8 . .
C58 C59 C55 119.3(7) . .
C58 C59 H59 120.3 . .
C55 C59 H59 120.3 . .
Cl2 C60 Cl1 109.7(4) . .
Cl2 C60 H60A 109.7 . .
Cl1 C60 H60A 109.7 . .
Cl2 C60 H60B 109.7 . .
Cl1 C60 H60B 109.7 . .
H60A C60 H60B 108.2 . .
Cl4 C61 Cl3 110.2(4) . .
Cl4 C61 H61A 109.6 . .
Cl3 C61 H61A 109.6 . .
Cl4 C61 H61B 109.6 . .
Cl3 C61 H61B 109.6 . .
H61A C61 H61B 108.1 . .

loop_
_geom_bond_atom_site_label_1
_geom_bond_atom_site_label_2
_geom_bond_distance
_geom_bond_site_symmetry_2
Ru1 O11 2.073(5) .
Ru1 O1 2.109(6) .
Ru1 N1 2.115(6) .
Ru1 C19 2.154(9) .
Ru1 C18 2.160(9) .
Ru1 C21 2.190(9) .
Ru1 C17 2.194(9) .
Ru1 C20 2.198(8) .
Ru1 C22 2.201(10) .
Ru2 O8 2.092(5) .
Ru2 O4 2.103(5) .
Ru2 N2 2.110(6) 2_766
Ru2 C29 2.155(8) .
Ru2 C31 2.159(7) .
Ru2 C32 2.183(8) .
Ru2 C27 2.190(8) .
Ru2 C28 2.199(9) .
Ru2 C30 2.202(8) .
O1 C1 1.283(11) .
O2 C1 1.222(10) .
O3 C2 1.382(10) .
O3 C5 1.392(10) .
O4 C6 1.277(9) .
O5 C6 1.262(9) .
O6 C7 1.383(16) .
O6 C3 1.389(10) .
O7 C4 1.340(12) .
O7 C8B 1.363(18) .
O7 C8A 1.382(15) .
O8 C9 1.280(8) .
O9 C9 1.244(9) .
O10 C10 1.367(9) .
O10 C13 1.373(8) .
O11 C14 1.285(12) .
O12A C14 1.28(2) .
O12B C14 1.25(2) .
O13 C11 1.368(9) .
O13 C15 1.440(10) .
O14 C12 1.384(10) .
O14 C16 1.502(18) .
N1 C37 1.347(10) .
N1 C41 1.349(9) .
N2 C57 1.352(9) .
N2 C58 1.358(9) .
N2 Ru2 2.110(6) 2_766
C1 C2 1.489(13) .
C2 C3 1.345(13) .
C3 C4 1.435(14) .
C4 C5 1.375(12) .
C5 C6 1.484(12) .
C7 H7A 0.9800 .
C7 H7B 0.9800 .
C7 H7C 0.9800 .
C8A H8A 0.9800 .
C8A H8B 0.9800 .
C8A H8C 0.9800 .
C8B H8D 0.9800 .
C8B H8E 0.9800 .
C8B H8F 0.9800 .
C9 C10 1.482(10) .
C10 C11 1.388(10) .
C11 C12 1.421(11) .
C12 C13 1.359(11) .
C13 C14 1.481(12) .
C15 H15A 0.9800 .
C15 H15B 0.9800 .
C15 H15C 0.9800 .
C16 H16A 0.9800 .
C16 H16B 0.9800 .
C16 H16C 0.9800 .
C17 C22 1.339(17) .
C17 C18 1.449(18) .
C17 C23 1.529(14) .
C18 C19 1.449(15) .
C18 H18 0.9500 .
C19 C20 1.418(17) .
C19 H19 0.9500 .
C20 C21 1.405(16) .
C20 C24 1.527(12) .
C21 C22 1.426(13) .
C21 H21 0.9500 .
C22 H22 0.9500 .
C23 H23A 0.9800 .
C23 H23B 0.9800 .
C23 H23C 0.9800 .
C24 C25 1.546(14) .
C24 C26 1.552(17) .
C24 H24 1.0000 .
C25 H25A 0.9800 .
C25 H25B 0.9800 .
C25 H25C 0.9800 .
C26 H26A 0.9800 .
C26 H26B 0.9800 .
C26 H26C 0.9800 .
C27 C28 1.408(15) .
C27 C32 1.448(15) .
C27 C33 1.529(13) .
C28 C29 1.407(13) .
C28 H28 0.9500 .
C29 C30 1.403(13) .
C29 H29 0.9500 .
C30 C31 1.419(12) .
C30 C34 1.528(11) .
C31 C32 1.402(12) .
C31 H31 0.9500 .
C32 H32 0.9500 .
C33 H33A 0.9800 .
C33 H33B 0.9800 .
C33 H33C 0.9800 .
C34 C36 1.523(15) .
C34 C35 1.552(13) .
C34 H34 1.0000 .
C35 H35A 0.9800 .
C35 H35B 0.9800 .
C35 H35C 0.9800 .
C36 H36A 0.9800 .
C36 H36B 0.9800 .
C36 H36C 0.9800 .
C37 C38 1.383(12) .
C37 H37 0.9500 .
C38 C39 1.378(12) .
C38 H38 0.9500 .
C39 C40 1.379(10) .
C39 C42A 1.445(9) .
C39 C42B 1.623(9) .
C40 C41 1.391(10) .
C40 H40 0.9500 .
C41 H41 0.9500 .
C48 C48 1.334(15) 2_766
C48 C45B 1.443(9) .
C48 C49A 1.514(10) .
C48 C49B 1.547(9) .
C48 C45A 1.626(10) .
C42A C43A 1.3900 .
C42A C47A 1.3900 .
C43A C44A 1.3900 .
C43A H43A 0.9500 .
C44A C45A 1.3900 .
C44A H44A 0.9500 .
C45A C46A 1.3900 .
C46A C47A 1.3900 .
C46A H46A 0.9500 .
C47A H47A 0.9500 .
C49A C50A 1.3900 .
C49A C54A 1.3900 .
C50A C51A 1.3900 .
C50A H50A 0.9500 .
C51A C52A 1.3900 .
C51A H51A 0.9500 .
C52A C53A 1.3900 .
C52A C55 1.563(9) .
C53A C54A 1.3900 .
C53A H53A 0.9500 .
C54A H54A 0.9500 .
C42B C43B 1.3900 .
C42B C47B 1.3900 .
C43B C44B 1.3900 .
C43B H43B 0.9500 .
C44B C45B 1.3900 .
C44B H44B 0.9500 .
C45B C46B 1.3900 .
C46B C47B 1.3900 .
C46B H46B 0.9500 .
C47B H47B 0.9500 .
C49B C50B 1.3900 .
C49B C54B 1.3900 .
C50B C51B 1.3900 .
C50B H50B 0.9500 .
C51B C52B 1.3900 .
C51B H51B 0.9500 .
C52B C53B 1.3900 .
C52B C55 1.471(9) .
C53B C54B 1.3900 .
C53B H53B 0.9500 .
C54B H54B 0.9500 .
C55 C56 1.393(10) .
C55 C59 1.400(10) .
C56 C57 1.389(10) .
C56 H56 0.9500 .
C57 H57 0.9500 .
C58 C59 1.397(10) .
C58 H58 0.9500 .
C59 H59 0.9500 .
C60 Cl2 1.774(8) .
C60 Cl1 1.796(9) .
C60 H60A 0.9900 .
C60 H60B 0.9900 .
C61 Cl4 1.771(8) .
C61 Cl3 1.794(9) .
C61 H61A 0.9900 .
C61 H61B 0.9900 .

loop_
_geom_torsion_atom_site_label_1
_geom_torsion_atom_site_label_2
_geom_torsion_atom_site_label_3
_geom_torsion_atom_site_label_4
_geom_torsion
_geom_torsion_site_symmetry_1
O11 Ru1 O1 C1 -172.5(7) .
N1 Ru1 O1 C1 -86.6(7) .
C19 Ru1 O1 C1 40.6(8) .
C18 Ru1 O1 C1 6.4(8) .
C21 Ru1 O1 C1 104.8(8) .
C17 Ru1 O1 C1 -11.7(10) .
C20 Ru1 O1 C1 78.5(8) .
C22 Ru1 O1 C1 105.9(18) .
O8 Ru2 O4 C6 174.3(6) .
N2 Ru2 O4 C6 88.6(6) 2_766
C29 Ru2 O4 C6 -104.4(7) .
C31 Ru2 O4 C6 -40.8(6) .
C32 Ru2 O4 C6 -7.2(7) .
C27 Ru2 O4 C6 12.3(9) .
C28 Ru2 O4 C6 -105.3(15) .
C30 Ru2 O4 C6 -78.6(6) .
O4 Ru2 O8 C9 170.0(6) .
N2 Ru2 O8 C9 -106.3(6) 2_766
C29 Ru2 O8 C9 38.9(6) .
C31 Ru2 O8 C9 92.7(7) .
C27 Ru2 O8 C9 -22.4(7) .
C28 Ru2 O8 C9 2.0(6) .
C30 Ru2 O8 C9 73.5(6) .
O1 Ru1 O11 C14 -162.7(8) .
N1 Ru1 O11 C14 113.4(7) .
C19 Ru1 O11 C14 -86.4(10) .
C18 Ru1 O11 C14 22.3(18) .
C21 Ru1 O11 C14 -33.3(8) .
C17 Ru1 O11 C14 28.7(9) .
C20 Ru1 O11 C14 -67.2(8) .
C22 Ru1 O11 C14 4.0(8) .
O11 Ru1 N1 C37 138.7(6) .
O1 Ru1 N1 C37 62.0(6) .
C19 Ru1 N1 C37 -27.4(8) .
C18 Ru1 N1 C37 -53.1(7) .
C21 Ru1 N1 C37 -134.3(7) .
C17 Ru1 N1 C37 -91.5(7) .
C20 Ru1 N1 C37 -39.1(15) .
C22 Ru1 N1 C37 -121.0(7) .
O11 Ru1 N1 C41 -43.6(5) .
O1 Ru1 N1 C41 -120.3(5) .
C19 Ru1 N1 C41 150.3(6) .
C18 Ru1 N1 C41 124.6(6) .
C21 Ru1 N1 C41 43.4(8) .
C17 Ru1 N1 C41 86.2(6) .
C20 Ru1 N1 C41 138.6(13) .
C22 Ru1 N1 C41 56.7(6) .
Ru1 O1 C1 O2 -1.9(15) .
Ru1 O1 C1 C2 177.0(6) .
C5 O3 C2 C3 1.4(10) .
C5 O3 C2 C1 -179.9(8) .
O2 C1 C2 C3 -8.1(18) .
O1 C1 C2 C3 172.9(11) .
O2 C1 C2 O3 173.6(9) .
O1 C1 C2 O3 -5.4(13) .
O3 C2 C3 O6 -177.9(10) .
C1 C2 C3 O6 4(2) .
O3 C2 C3 C4 -1.1(12) .
C1 C2 C3 C4 -179.5(10) .
C7 O6 C3 C2 -79.7(15) .
C7 O6 C3 C4 103.8(14) .
C8B O7 C4 C5 -90(2) .
C8A O7 C4 C5 -156(2) .
C8B O7 C4 C3 95(2) .
C8A O7 C4 C3 29(3) .
C2 C3 C4 O7 176.3(12) .
O6 C3 C4 O7 -6.6(19) .
C2 C3 C4 C5 0.3(12) .
O6 C3 C4 C5 177.5(10) .
O7 C4 C5 O3 -175.6(11) .
C3 C4 C5 O3 0.5(11) .
O7 C4 C5 C6 5.3(19) .
C3 C4 C5 C6 -178.6(10) .
C2 O3 C5 C4 -1.2(10) .
C2 O3 C5 C6 178.1(7) .
Ru2 O4 C6 O5 0.1(12) .
Ru2 O4 C6 C5 -179.4(5) .
C4 C5 C6 O5 5.6(15) .
O3 C5 C6 O5 -173.4(7) .
C4 C5 C6 O4 -174.8(10) .
O3 C5 C6 O4 6.1(11) .
Ru2 O8 C9 O9 10.8(12) .
Ru2 O8 C9 C10 -170.5(4) .
C13 O10 C10 C11 1.1(8) .
C13 O10 C10 C9 -179.6(6) .
O9 C9 C10 O10 172.1(7) .
O8 C9 C10 O10 -6.8(10) .
O9 C9 C10 C11 -8.9(13) .
O8 C9 C10 C11 172.3(8) .
C15 O13 C11 C10 -67.9(10) .
C15 O13 C11 C12 111.5(9) .
O10 C10 C11 O13 179.7(7) .
C9 C10 C11 O13 0.5(14) .
O10 C10 C11 C12 0.2(8) .
C9 C10 C11 C12 -179.0(8) .
C16 O14 C12 C13 75.3(14) .
C16 O14 C12 C11 -105.4(12) .
O13 C11 C12 C13 179.0(7) .
C10 C11 C12 C13 -1.5(9) .
O13 C11 C12 O14 -0.4(14) .
C10 C11 C12 O14 179.1(8) .
O14 C12 C13 O10 -178.4(9) .
C11 C12 C13 O10 2.2(10) .
O14 C12 C13 C14 -2.5(18) .
C11 C12 C13 C14 178.1(9) .
C10 O10 C13 C12 -2.1(9) .
C10 O10 C13 C14 -178.7(7) .
Ru1 O11 C14 O12B -35(3) .
Ru1 O11 C14 O12A 14(3) .
Ru1 O11 C14 C13 172.2(5) .
C12 C13 C14 O12B 30(3) .
O10 C13 C14 O12B -155(3) .
C12 C13 C14 O12A -17(3) .
O10 C13 C14 O12A 159(3) .
C12 C13 C14 O11 -176.0(9) .
O10 C13 C14 O11 -0.3(12) .
O11 Ru1 C17 C22 -44.9(7) .
O1 Ru1 C17 C22 159.6(6) .
N1 Ru1 C17 C22 -127.1(6) .
C19 Ru1 C17 C22 102.4(7) .
C18 Ru1 C17 C22 133.0(9) .
C21 Ru1 C17 C22 28.9(6) .
C20 Ru1 C17 C22 64.8(7) .
O11 Ru1 C17 C18 -177.9(5) .
O1 Ru1 C17 C18 26.6(9) .
N1 Ru1 C17 C18 99.9(6) .
C19 Ru1 C17 C18 -30.6(6) .
C21 Ru1 C17 C18 -104.1(7) .
C20 Ru1 C17 C18 -68.2(7) .
C22 Ru1 C17 C18 -133.0(9) .
O11 Ru1 C17 C23 71.1(13) .
O1 Ru1 C17 C23 -84.4(13) .
N1 Ru1 C17 C23 -11.1(12) .
C19 Ru1 C17 C23 -141.6(14) .
C18 Ru1 C17 C23 -111.0(15) .
C21 Ru1 C17 C23 144.9(13) .
C20 Ru1 C17 C23 -179.2(13) .
C22 Ru1 C17 C23 116.0(15) .
C22 C17 C18 C19 0.3(13) .
C23 C17 C18 C19 174.0(8) .
Ru1 C17 C18 C19 54.1(7) .
C22 C17 C18 Ru1 -53.8(8) .
C23 C17 C18 Ru1 119.9(7) .
O11 Ru1 C18 C17 8.0(18) .
O1 Ru1 C18 C17 -166.7(5) .
N1 Ru1 C18 C17 -82.0(6) .
C19 Ru1 C18 C17 130.9(11) .
C21 Ru1 C18 C17 64.6(6) .
C20 Ru1 C18 C17 101.8(7) .
C22 Ru1 C18 C17 27.4(6) .
O11 Ru1 C18 C19 -122.9(15) .
O1 Ru1 C18 C19 62.4(8) .
N1 Ru1 C18 C19 147.1(8) .
C21 Ru1 C18 C19 -66.3(8) .
C17 Ru1 C18 C19 -130.9(11) .
C20 Ru1 C18 C19 -29.1(8) .
C22 Ru1 C18 C19 -103.5(8) .
C17 C18 C19 C20 0.0(13) .
Ru1 C18 C19 C20 55.0(8) .
C17 C18 C19 Ru1 -54.9(7) .
O11 Ru1 C19 C20 30.0(11) .
O1 Ru1 C19 C20 101.0(6) .
N1 Ru1 C19 C20 -175.2(5) .
C18 Ru1 C19 C20 -132.3(11) .
C21 Ru1 C19 C20 -29.8(6) .
C17 Ru1 C19 C20 -102.0(8) .
C22 Ru1 C19 C20 -66.9(7) .
O11 Ru1 C19 C18 162.3(7) .
O1 Ru1 C19 C18 -126.7(8) .
N1 Ru1 C19 C18 -42.8(10) .
C21 Ru1 C19 C18 102.5(8) .
C17 Ru1 C19 C18 30.3(8) .
C20 Ru1 C19 C18 132.3(11) .
C22 Ru1 C19 C18 65.4(8) .
C18 C19 C20 C21 -0.2(13) .
Ru1 C19 C20 C21 53.9(7) .
C18 C19 C20 C24 -179.0(8) .
Ru1 C19 C20 C24 -125.0(8) .
C18 C19 C20 Ru1 -54.0(7) .
O11 Ru1 C20 C21 66.6(6) .
O1 Ru1 C20 C21 145.4(5) .
N1 Ru1 C20 C21 -115.7(14) .
C19 Ru1 C20 C21 -130.8(9) .
C18 Ru1 C20 C21 -100.9(7) .
C17 Ru1 C20 C21 -62.5(6) .
C22 Ru1 C20 C21 -28.1(6) .
O11 Ru1 C20 C19 -162.6(6) .
O1 Ru1 C20 C19 -83.8(6) .
N1 Ru1 C20 C19 15.1(16) .
C18 Ru1 C20 C19 29.9(7) .
C21 Ru1 C20 C19 130.8(9) .
C17 Ru1 C20 C19 68.3(7) .
C22 Ru1 C20 C19 102.7(7) .
O11 Ru1 C20 C24 -50.6(13) .
O1 Ru1 C20 C24 28.2(12) .
N1 Ru1 C20 C24 127.1(12) .
C19 Ru1 C20 C24 112.0(15) .
C18 Ru1 C20 C24 141.9(13) .
C21 Ru1 C20 C24 -117.2(14) .
C17 Ru1 C20 C24 -179.7(13) .
C22 Ru1 C20 C24 -145.3(13) .
C19 C20 C21 C22 -0.1(12) .
C24 C20 C21 C22 178.8(8) .
Ru1 C20 C21 C22 53.0(7) .
C19 C20 C21 Ru1 -53.0(7) .
C24 C20 C21 Ru1 125.8(8) .
O11 Ru1 C21 C20 -120.7(5) .
O1 Ru1 C21 C20 -46.0(7) .
N1 Ru1 C21 C20 155.0(5) .
C19 Ru1 C21 C20 30.3(6) .
C18 Ru1 C21 C20 69.1(6) .
C17 Ru1 C21 C20 107.2(7) .
C22 Ru1 C21 C20 134.4(10) .
O11 Ru1 C21 C22 104.9(7) .
O1 Ru1 C21 C22 179.6(6) .
N1 Ru1 C21 C22 20.6(11) .
C19 Ru1 C21 C22 -104.1(8) .
C18 Ru1 C21 C22 -65.3(8) .
C17 Ru1 C21 C22 -27.2(7) .
C20 Ru1 C21 C22 -134.4(10) .
C18 C17 C22 C21 -0.6(13) .
C23 C17 C22 C21 -174.1(8) .
Ru1 C17 C22 C21 -52.9(7) .
C18 C17 C22 Ru1 52.3(7) .
C23 C17 C22 Ru1 -121.2(8) .
C20 C21 C22 C17 0.4(13) .
Ru1 C21 C22 C17 53.5(8) .
C20 C21 C22 Ru1 -53.0(7) .
O11 Ru1 C22 C17 146.2(6) .
O1 Ru1 C22 C17 -135.1(14) .
N1 Ru1 C22 C17 58.2(7) .
C19 Ru1 C22 C17 -68.4(7) .
C18 Ru1 C22 C17 -29.8(6) .
C21 Ru1 C22 C17 -133.7(10) .
C20 Ru1 C22 C17 -105.9(7) .
O11 Ru1 C22 C21 -80.1(7) .
O1 Ru1 C22 C21 -1(2) .
N1 Ru1 C22 C21 -168.1(6) .
C19 Ru1 C22 C21 65.3(7) .
C18 Ru1 C22 C21 103.9(8) .
C17 Ru1 C22 C21 133.7(10) .
C20 Ru1 C22 C21 27.7(7) .
C21 C20 C24 C25 100.9(11) .
C19 C20 C24 C25 -80.3(12) .
Ru1 C20 C24 C25 -167.2(10) .
C21 C20 C24 C26 -17.9(13) .
C19 C20 C24 C26 160.9(9) .
Ru1 C20 C24 C26 74.0(14) .
O8 Ru2 C27 C28 41.6(7) .
O4 Ru2 C27 C28 -162.4(5) .
N2 Ru2 C27 C28 123.1(5) 2_766
C29 Ru2 C27 C28 -29.9(5) .
C31 Ru2 C27 C28 -103.4(6) .
C32 Ru2 C27 C28 -133.1(8) .
C30 Ru2 C27 C28 -66.3(6) .
O8 Ru2 C27 C32 174.7(4) .
O4 Ru2 C27 C32 -29.4(8) .
N2 Ru2 C27 C32 -103.8(5) 2_766
C29 Ru2 C27 C32 103.2(6) .
C31 Ru2 C27 C32 29.6(5) .
C28 Ru2 C27 C32 133.1(8) .
C30 Ru2 C27 C32 66.8(5) .
O8 Ru2 C27 C33 -70.6(13) .
O4 Ru2 C27 C33 85.3(12) .
N2 Ru2 C27 C33 10.9(11) 2_766
C29 Ru2 C27 C33 -142.1(12) .
C31 Ru2 C27 C33 144.3(13) .
C32 Ru2 C27 C33 114.7(14) .
C28 Ru2 C27 C33 -112.2(13) .
C30 Ru2 C27 C33 -178.5(12) .
C32 C27 C28 C29 0.1(12) .
C33 C27 C28 C29 176.5(8) .
Ru2 C27 C28 C29 53.0(7) .
C32 C27 C28 Ru2 -52.9(7) .
C33 C27 C28 Ru2 123.6(8) .
O8 Ru2 C28 C29 78.8(6) .
O4 Ru2 C28 C29 1.1(18) .
N2 Ru2 C28 C29 166.5(5) 2_766
C31 Ru2 C28 C29 -64.7(6) .
C32 Ru2 C28 C29 -101.8(6) .
C27 Ru2 C28 C29 -131.1(8) .
C30 Ru2 C28 C29 -27.2(5) .
O8 Ru2 C28 C27 -150.1(5) .
O4 Ru2 C28 C27 132.2(14) .
N2 Ru2 C28 C27 -62.4(6) 2_766
C29 Ru2 C28 C27 131.1(8) .
C31 Ru2 C28 C27 66.4(6) .
C32 Ru2 C28 C27 29.3(5) .
C30 Ru2 C28 C27 103.9(6) .
C27 C28 C29 C30 0.7(12) .
Ru2 C28 C29 C30 54.3(7) .
C27 C28 C29 Ru2 -53.7(7) .
O8 Ru2 C29 C30 118.3(5) .
O4 Ru2 C29 C30 44.7(6) .
N2 Ru2 C29 C30 -158.4(4) 2_766
C31 Ru2 C29 C30 -30.7(5) .
C32 Ru2 C29 C30 -67.7(5) .
C27 Ru2 C29 C30 -105.9(6) .
C28 Ru2 C29 C30 -135.6(8) .
O8 Ru2 C29 C28 -106.1(6) .
O4 Ru2 C29 C28 -179.7(5) .
N2 Ru2 C29 C28 -22.8(8) 2_766
C31 Ru2 C29 C28 104.9(6) .
C32 Ru2 C29 C28 67.9(6) .
C27 Ru2 C29 C28 29.7(6) .
C30 Ru2 C29 C28 135.6(8) .
C28 C29 C30 C31 -1.2(12) .
Ru2 C29 C30 C31 53.0(6) .
C28 C29 C30 C34 -178.6(8) .
Ru2 C29 C30 C34 -124.4(7) .
C28 C29 C30 Ru2 -54.3(7) .
O8 Ru2 C30 C29 -68.5(5) .
O4 Ru2 C30 C29 -147.0(5) .
N2 Ru2 C30 C29 110.6(13) 2_766
C31 Ru2 C30 C29 129.9(7) .
C32 Ru2 C30 C29 101.9(6) .
C27 Ru2 C30 C29 63.9(6) .
C28 Ru2 C30 C29 27.3(5) .
O8 Ru2 C30 C31 161.6(5) .
O4 Ru2 C30 C31 83.1(5) .
N2 Ru2 C30 C31 -19.3(15) 2_766
C29 Ru2 C30 C31 -129.9(7) .
C32 Ru2 C30 C31 -28.0(5) .
C27 Ru2 C30 C31 -66.0(6) .
C28 Ru2 C30 C31 -102.6(6) .
O8 Ru2 C30 C34 42.9(9) .
O4 Ru2 C30 C34 -35.6(9) .
N2 Ru2 C30 C34 -138.0(11) 2_766
C29 Ru2 C30 C34 111.4(10) .
C31 Ru2 C30 C34 -118.7(11) .
C32 Ru2 C30 C34 -146.7(9) .
C27 Ru2 C30 C34 175.3(9) .
C28 Ru2 C30 C34 138.7(9) .
C29 C30 C31 C32 1.1(11) .
C34 C30 C31 C32 178.3(7) .
Ru2 C30 C31 C32 54.1(7) .
C29 C30 C31 Ru2 -53.0(6) .
C34 C30 C31 Ru2 124.2(7) .
O8 Ru2 C31 C32 -164.8(5) .
O4 Ru2 C31 C32 123.8(6) .
N2 Ru2 C31 C32 40.1(7) 2_766
C29 Ru2 C31 C32 -103.9(6) .
C27 Ru2 C31 C32 -30.4(6) .
C28 Ru2 C31 C32 -67.1(6) .
C30 Ru2 C31 C32 -134.3(8) .
O8 Ru2 C31 C30 -30.5(7) .
O4 Ru2 C31 C30 -101.9(5) .
N2 Ru2 C31 C30 174.5(4) 2_766
C29 Ru2 C31 C30 30.4(5) .
C32 Ru2 C31 C30 134.3(8) .
C27 Ru2 C31 C30 104.0(6) .
C28 Ru2 C31 C30 67.2(5) .
C30 C31 C32 C27 -0.4(12) .
Ru2 C31 C32 C27 54.0(6) .
C30 C31 C32 Ru2 -54.4(7) .
C28 C27 C32 C31 -0.2(12) .
C33 C27 C32 C31 -176.5(8) .
Ru2 C27 C32 C31 -53.7(6) .
C28 C27 C32 Ru2 53.4(7) .
C33 C27 C32 Ru2 -122.9(8) .
O4 Ru2 C32 C31 -64.6(6) .
N2 Ru2 C32 C31 -149.9(6) 2_766
C29 Ru2 C32 C31 65.4(6) .
C27 Ru2 C32 C31 131.2(8) .
C28 Ru2 C32 C31 102.7(6) .
C30 Ru2 C32 C31 28.1(5) .
O4 Ru2 C32 C27 164.3(5) .
N2 Ru2 C32 C27 79.0(6) 2_766
C29 Ru2 C32 C27 -65.8(6) .
C31 Ru2 C32 C27 -131.2(8) .
C28 Ru2 C32 C27 -28.4(6) .
C30 Ru2 C32 C27 -103.0(6) .
C29 C30 C34 C36 158.9(9) .
C31 C30 C34 C36 -18.2(12) .
Ru2 C30 C34 C36 72.6(11) .
C29 C30 C34 C35 -79.4(10) .
C31 C30 C34 C35 103.5(10) .
Ru2 C30 C34 C35 -165.7(8) .
C41 N1 C37 C38 4.3(11) .
Ru1 N1 C37 C38 -177.9(6) .
N1 C37 C38 C39 -0.7(13) .
C37 C38 C39 C40 -4.0(11) .
C37 C38 C39 C42A 171.6(8) .
C37 C38 C39 C42B 172.8(8) .
C38 C39 C40 C41 5.1(10) .
C42A C39 C40 C41 -169.7(8) .
C42B C39 C40 C41 -172.2(7) .
C37 N1 C41 C40 -3.2(10) .
Ru1 N1 C41 C40 179.0(5) .
C39 C40 C41 N1 -1.5(10) .
C38 C39 C42A C43A -44.7(10) .
C40 C39 C42A C43A 130.3(8) .
C42B C39 C42A C43A 138(2) .
C38 C39 C42A C47A 147.8(6) .
C40 C39 C42A C47A -37.2(11) .
C42B C39 C42A C47A -29.2(18) .
C47A C42A C43A C44A 0.0 .
C39 C42A C43A C44A -167.1(10) .
C42A C43A C44A C45A 0.0 .
C43A C44A C45A C46A 0.0 .
C43A C44A C45A C48 166.7(9) .
C48 C48 C45A C44A -48.7(14) 2_766
C45B C48 C45A C44A -131(2) .
C49A C48 C45A C44A 129.4(7) .
C49B C48 C45A C44A 122.1(7) .
C48 C48 C45A C46A 118.2(11) 2_766
C45B C48 C45A C46A 35.7(19) .
C49A C48 C45A C46A -63.7(9) .
C49B C48 C45A C46A -70.9(9) .
C44A C45A C46A C47A 0.0 .
C48 C45A C46A C47A -166.9(9) .
C45A C46A C47A C42A 0.0 .
C43A C42A C47A C46A 0.0 .
C39 C42A C47A C46A 167.8(9) .
C48 C48 C49A C50A 116.4(12) 2_766
C45B C48 C49A C50A -78.4(9) .
C49B C48 C49A C50A 79(3) .
C45A C48 C49A C50A -61.6(9) .
C48 C48 C49A C54A -49.4(14) 2_766
C45B C48 C49A C54A 115.8(7) .
C49B C48 C49A C54A -86(3) .
C45A C48 C49A C54A 132.5(7) .
C54A C49A C50A C51A 0.0 .
C48 C49A C50A C51A -165.3(9) .
C49A C50A C51A C52A 0.0 .
C50A C51A C52A C53A 0.0 .
C50A C51A C52A C55 167.2(9) .
C51A C52A C53A C54A 0.0 .
C55 C52A C53A C54A -167.9(9) .
C52A C53A C54A C49A 0.0 .
C50A C49A C54A C53A 0.0 .
C48 C49A C54A C53A 166.1(9) .
C38 C39 C42B C43B -138.5(8) .
C40 C39 C42B C43B 38.4(9) .
C42A C39 C42B C43B -135(2) .
C38 C39 C42B C47B 27.7(11) .
C40 C39 C42B C47B -155.4(6) .
C42A C39 C42B C47B 31.3(19) .
C47B C42B C43B C44B 0.0 .
C39 C42B C43B C44B 166.0(9) .
C42B C43B C44B C45B 0.0 .
C43B C44B C45B C46B 0.0 .
C43B C44B C45B C48 -169.5(9) .
C48 C48 C45B C44B 35.8(14) 2_766
C49A C48 C45B C44B -130.2(7) .
C49B C48 C45B C44B -134.7(8) .
C45A C48 C45B C44B 143(2) .
C48 C48 C45B C46B -134.1(10) 2_766
C49A C48 C45B C46B 59.9(9) .
C49B C48 C45B C46B 55.4(10) .
C45A C48 C45B C46B -26.5(19) .
C44B C45B C46B C47B 0.0 .
C48 C45B C46B C47B 170.2(9) .
C45B C46B C47B C42B 0.0 .
C43B C42B C47B C46B 0.0 .
C39 C42B C47B C46B -166.1(9) .
C48 C48 C49B C50B -120.3(10) 2_766
C45B C48 C49B C50B 50.6(11) .
C49A C48 C49B C50B 27(3) .
C45A C48 C49B C50B 68.2(9) .
C48 C48 C49B C54B 55.1(12) 2_766
C45B C48 C49B C54B -134.0(7) .
C49A C48 C49B C54B -158(4) .
C45A C48 C49B C54B -116.4(7) .
C54B C49B C50B C51B 0.0 .
C48 C49B C50B C51B 175.4(9) .
C49B C50B C51B C52B 0.0 .
C50B C51B C52B C53B 0.0 .
C50B C51B C52B C55 -175.7(9) .
C51B C52B C53B C54B 0.0 .
C55 C52B C53B C54B 175.4(9) .
C52B C53B C54B C49B 0.0 .
C50B C49B C54B C53B 0.0 .
C48 C49B C54B C53B -175.5(9) .
C51B C52B C55 C56 -156.1(6) .
C53B C52B C55 C56 28.3(10) .
C51B C52B C55 C59 29.7(10) .
C53B C52B C55 C59 -145.8(7) .
C51B C52B C55 C52A -21(3) .
C53B C52B C55 C52A 163(3) .
C51A C52A C55 C56 -25.2(11) .
C53A C52A C55 C56 142.5(7) .
C51A C52A C55 C59 150.5(7) .
C53A C52A C55 C59 -41.9(9) .
C51A C52A C55 C52B -75(3) .
C53A C52A C55 C52B 92(3) .
C59 C55 C56 C57 5.5(10) .
C52B C55 C56 C57 -169.0(7) .
C52A C55 C56 C57 -178.8(7) .
C58 N2 C57 C56 -3.9(10) .
Ru2 N2 C57 C56 175.5(5) 2_766
C55 C56 C57 N2 -0.5(11) .
C57 N2 C58 C59 3.2(11) .
Ru2 N2 C58 C59 -176.3(6) 2_766
N2 C58 C59 C55 1.9(12) .
C56 C55 C59 C58 -6.2(11) .
C52B C55 C59 C58 168.0(8) .
C52A C55 C59 C58 177.8(7) .

loop_
_platon_squeeze_void_nr
_platon_squeeze_void_average_x
_platon_squeeze_void_average_y
_platon_squeeze_void_average_z
_platon_squeeze_void_volume
_platon_squeeze_void_count_electrons
_platon_squeeze_void_content
1 -0.093 0.500 0.907 948 202 ' '
